data_4084387
loop_
_publ_author_name
'Russell, Andrew D.'
'Whittell, George R.'
'Haddow, Mairi F.'
'Manners, Ian'

_publ_section_title
;
 Facile Formation of FePd Nanoparticles from Single-Source
 [1]Ferrocenophane Precursors
;
_journal_issue 19
_journal_name_full Organometallics
_journal_page_first 5349
_journal_paper_doi 10.1021/om500673r
_journal_volume 33
_journal_year 2014
_chemical_formula_moiety 'C30 H52 Fe P2 Pd'
_chemical_formula_sum 'C30 H52 Fe P2 Pd'
_chemical_formula_weight 636.91
_chemical_name_systematic
; 
 ? 
;
_space_group_IT_number 33
_symmetry_cell_setting orthorhombic
_symmetry_space_group_name_Hall 'P 2c -2n'
_symmetry_space_group_name_H-M 'P n a 21'
_atom_sites_solution_hydrogens geom
_atom_sites_solution_primary direct
_atom_sites_solution_secondary difmap
_audit_creation_method SHELXL-97
_cell_angle_alpha 90.00
_cell_angle_beta 90.00
_cell_angle_gamma 90.00
_cell_formula_units_Z 4
_cell_length_a 19.4141(5)
_cell_length_b 9.0119(2)
_cell_length_c 17.7074(4)
_cell_measurement_reflns_used 3065
_cell_measurement_temperature 100(2)
_cell_measurement_theta_max 23.13
_cell_measurement_theta_min 2.39
_cell_volume 3098.05(13)
_computing_cell_refinement 'Bruker Apex II'
_computing_data_collection 'Bruker Apex II'
_computing_data_reduction 'Bruker SAINT'
_computing_molecular_graphics 'Bruker ShelXTL'
_computing_publication_material 'Bruker ShelXTL'
_computing_structure_refinement 'SHELXL-97 (Sheldrick, 2008)'
_computing_structure_solution 'SHELXS-97 (Sheldrick, 2008)'
_diffrn_ambient_temperature 100(2)
_diffrn_measured_fraction_theta_full 1.000
_diffrn_measured_fraction_theta_max 1.000
_diffrn_measurement_device_type 'Bruker Apex II kappa CCD area detector'
_diffrn_measurement_method 'phi and omega scans'
_diffrn_radiation_monochromator graphite
_diffrn_radiation_source 'fine-focus sealed tube'
_diffrn_radiation_type MoK\a
_diffrn_radiation_wavelength 0.71073
_diffrn_reflns_av_R_equivalents 0.0000
_diffrn_reflns_av_sigmaI/netI 0.0751
_diffrn_reflns_limit_h_max 25
_diffrn_reflns_limit_h_min -25
_diffrn_reflns_limit_k_max 11
_diffrn_reflns_limit_k_min -11
_diffrn_reflns_limit_l_max 23
_diffrn_reflns_limit_l_min -23
_diffrn_reflns_number 9155
_diffrn_reflns_theta_full 27.86
_diffrn_reflns_theta_max 27.86
_diffrn_reflns_theta_min 2.10
_exptl_absorpt_coefficient_mu 1.168
_exptl_absorpt_correction_T_max 0.2086
_exptl_absorpt_correction_T_min 0.1622
_exptl_absorpt_correction_type multi-scan
_exptl_absorpt_process_details 'TWINABS V2008/1'
_exptl_crystal_colour orange
_exptl_crystal_density_diffrn 1.366
_exptl_crystal_density_method 'not measured'
_exptl_crystal_description block
_exptl_crystal_F_000 1336
_exptl_crystal_size_max 0.33
_exptl_crystal_size_mid 0.32
_exptl_crystal_size_min 0.17
_refine_diff_density_max 0.907
_refine_diff_density_min -0.390
_refine_diff_density_rms 0.087
_refine_ls_abs_structure_details 'Flack H D (1983), Acta Cryst. A39, 876-881'
_refine_ls_abs_structure_Flack 0.0(5)
_refine_ls_extinction_method none
_refine_ls_goodness_of_fit_ref 1.012
_refine_ls_hydrogen_treatment constr
_refine_ls_matrix_type full
_refine_ls_number_parameters 371
_refine_ls_number_reflns 9155
_refine_ls_number_restraints 5
_refine_ls_restrained_S_all 1.012
_refine_ls_R_factor_all 0.0715
_refine_ls_R_factor_gt 0.0469
_refine_ls_shift/su_max 0.003
_refine_ls_shift/su_mean 0.000
_refine_ls_structure_factor_coef Fsqd
_refine_ls_weighting_details 'calc w=1/[\s^2^(Fo^2^)+(0.0240P)^2^+2.2628P] where P=(Fo^2^+2Fc^2^)/3'
_refine_ls_weighting_scheme calc
_refine_ls_wR_factor_gt 0.0800
_refine_ls_wR_factor_ref 0.0881
_reflns_number_gt 7215
_reflns_number_total 9155
_reflns_threshold_expression >2sigma(I)
_cod_data_source_file om500673r_si_001.cif
_cod_data_source_block twin5
_cod_depositor_comments 'Adding full bibliography for 4084387.cif.'
_cod_original_sg_symbol_H-M Pna21
_cod_database_code 4084387

loop_
_symmetry_equiv_pos_as_xyz
'x, y, z'
'-x, -y, z+1/2'
'x+1/2, -y+1/2, z'
'-x+1/2, y+1/2, z+1/2'

loop_
_atom_site_label
_atom_site_type_symbol
_atom_site_fract_x
_atom_site_fract_y
_atom_site_fract_z
_atom_site_U_iso_or_equiv
_atom_site_adp_type
_atom_site_occupancy
_atom_site_symmetry_multiplicity
_atom_site_calc_flag
_atom_site_refinement_flags
_atom_site_disorder_assembly
_atom_site_disorder_group
Pd1 Pd 0.845376(14) 0.49986(4) 0.95511(3) 0.02418(7) Uani 1 1 d . A .
Fe1 Fe 0.70250(3) 0.34791(7) 0.97343(4) 0.02885(18) Uani 1 1 d . A .
P1 P 0.86779(5) 0.74751(12) 0.95368(13) 0.0287(3) Uani 1 1 d . . .
P2 P 0.95032(7) 0.39379(14) 0.93700(10) 0.0370(5) Uani 1 1 d D . .
C1 C 0.7406(2) 0.5552(5) 0.9678(4) 0.0303(13) Uani 1 1 d . . .
C2 C 0.7036(3) 0.5310(6) 1.0373(3) 0.0360(15) Uani 1 1 d . A .
H2 H 0.7240 0.5382 1.0891 0.043 Uiso 1 1 calc R . .
C3 C 0.6343(3) 0.4949(7) 1.0212(4) 0.0431(15) Uani 1 1 d . . .
H3 H 0.5980 0.4700 1.0593 0.052 Uiso 1 1 calc R A .
C4 C 0.6258(3) 0.4942(7) 0.9424(5) 0.0421(19) Uani 1 1 d . A .
H4 H 0.5826 0.4692 0.9144 0.050 Uiso 1 1 calc R . .
C5 C 0.6916(3) 0.5347(7) 0.9092(4) 0.0356(15) Uani 1 1 d . A .
H5 H 0.7015 0.5420 0.8539 0.043 Uiso 1 1 calc R . .
C6 C 0.8016(2) 0.2859(4) 0.9623(4) 0.0297(11) Uani 1 1 d . . .
C7 C 0.7734(3) 0.2262(7) 1.0302(4) 0.0368(16) Uani 1 1 d . A .
H7 H 0.7904 0.2481 1.0823 0.044 Uiso 1 1 calc R . .
C8 C 0.7155(3) 0.1336(7) 1.0124(4) 0.0418(16) Uani 1 1 d . . .
H8 H 0.6853 0.0814 1.0497 0.050 Uiso 1 1 calc R A .
C9 C 0.7072(3) 0.1335(7) 0.9336(4) 0.0412(17) Uani 1 1 d . A .
H9 H 0.6705 0.0806 0.9047 0.049 Uiso 1 1 calc R . .
C10 C 0.7603(3) 0.2250(7) 0.9024(4) 0.0347(15) Uani 1 1 d . A .
H10 H 0.7669 0.2458 0.8474 0.042 Uiso 1 1 calc R . .
C11 C 0.9574(2) 0.8096(5) 0.9452(4) 0.0383(16) Uani 0.624(11) 1 d P A 1
H11A H 0.9730 0.7970 0.8924 0.046 Uiso 0.624(11) 1 calc PR A 1
H11B H 0.9604 0.9163 0.9581 0.046 Uiso 0.624(11) 1 calc PR A 1
C12 C 1.0049(5) 0.7192(11) 0.9987(6) 0.039(3) Uani 0.624(11) 1 d P A 1
H12A H 1.0315 0.7888 1.0306 0.047 Uiso 0.624(11) 1 calc PR A 1
H12B H 0.9760 0.6577 1.0325 0.047 Uiso 0.624(11) 1 calc PR A 1
C13 C 1.0544(4) 0.6195(9) 0.9567(8) 0.035(2) Uani 0.624(11) 1 d P A 1
H13A H 1.0809 0.5615 0.9942 0.042 Uiso 0.624(11) 1 calc PR A 1
H13B H 1.0875 0.6829 0.9290 0.042 Uiso 0.624(11) 1 calc PR A 1
C14 C 1.0216(4) 0.5103(11) 0.9000(6) 0.031(2) Uani 0.624(11) 1 d P A 1
H14A H 1.0582 0.4437 0.8809 0.037 Uiso 0.624(11) 1 calc PR A 1
H14B H 1.0040 0.5679 0.8565 0.037 Uiso 0.624(11) 1 calc PR A 1
C11B C 0.9574(2) 0.8096(5) 0.9452(4) 0.0383(16) Uani 0.376(11) 1 d P A 2
H11C H 0.9584 0.9174 0.9346 0.046 Uiso 0.376(11) 1 calc PR A 2
H11D H 0.9817 0.7923 0.9936 0.046 Uiso 0.376(11) 1 calc PR A 2
C12B C 0.9967(8) 0.7208(17) 0.8778(9) 0.030(4) Uani 0.376(11) 1 d P A 2
H12C H 0.9617 0.6675 0.8475 0.036 Uiso 0.376(11) 1 calc PR A 2
H12D H 1.0188 0.7947 0.8442 0.036 Uiso 0.376(11) 1 calc PR A 2
C13B C 1.0518(7) 0.6085(19) 0.9027(12) 0.035(4) Uani 0.376(11) 1 d P A 2
H13C H 1.0663 0.5506 0.8579 0.042 Uiso 0.376(11) 1 calc PR A 2
H13D H 1.0926 0.6643 0.9207 0.042 Uiso 0.376(11) 1 calc PR A 2
C14B C 1.0308(6) 0.5024(17) 0.9630(13) 0.036(5) Uani 0.376(11) 1 d P A 2
H14C H 1.0223 0.5580 1.0103 0.043 Uiso 0.376(11) 1 calc PR A 2
H14D H 1.0690 0.4321 0.9725 0.043 Uiso 0.376(11) 1 calc PR A 2
C15 C 0.8364(4) 0.8385(9) 1.0392(4) 0.0380(16) Uani 1 1 d . A .
H15A H 0.8475 0.9457 1.0368 0.046 Uiso 1 1 calc R . .
H15B H 0.7856 0.8285 1.0417 0.046 Uiso 1 1 calc R . .
C16 C 0.8686(3) 0.7715(9) 1.1116(4) 0.0499(18) Uani 1 1 d . . .
H16A H 0.8657 0.6620 1.1085 0.060 Uiso 1 1 calc R A .
H16B H 0.9180 0.7986 1.1134 0.060 Uiso 1 1 calc R . .
C17 C 0.8353(4) 0.8208(9) 1.1834(4) 0.064(2) Uani 1 1 d . A .
H17A H 0.7873 0.7837 1.1849 0.076 Uiso 1 1 calc R . .
H17B H 0.8337 0.9306 1.1846 0.076 Uiso 1 1 calc R . .
C18 C 0.8743(4) 0.7642(11) 1.2530(4) 0.080(3) Uani 1 1 d . . .
H18A H 0.9209 0.8061 1.2534 0.120 Uiso 1 1 calc R A .
H18B H 0.8771 0.6557 1.2512 0.120 Uiso 1 1 calc R . .
H18C H 0.8498 0.7948 1.2989 0.120 Uiso 1 1 calc R . .
C19 C 0.8225(3) 0.8453(9) 0.8789(4) 0.0376(15) Uani 1 1 d . A .
H19A H 0.7725 0.8418 0.8899 0.045 Uiso 1 1 calc R . .
H19B H 0.8367 0.9508 0.8801 0.045 Uiso 1 1 calc R . .
C20 C 0.8340(4) 0.7865(9) 0.8005(4) 0.055(2) Uani 1 1 d . . .
H20A H 0.8222 0.6797 0.7998 0.066 Uiso 1 1 calc R A .
H20B H 0.8836 0.7955 0.7882 0.066 Uiso 1 1 calc R . .
C21 C 0.7920(4) 0.8659(9) 0.7389(4) 0.067(2) Uani 1 1 d . A .
H21A H 0.8018 0.9736 0.7416 0.081 Uiso 1 1 calc R . .
H21B H 0.8078 0.8303 0.6889 0.081 Uiso 1 1 calc R . .
C22 C 0.7175(4) 0.8435(9) 0.7444(4) 0.075(3) Uani 1 1 d . . .
H22A H 0.7011 0.8798 0.7933 0.112 Uiso 1 1 calc R A .
H22B H 0.7071 0.7375 0.7397 0.112 Uiso 1 1 calc R . .
H22C H 0.6945 0.8981 0.7037 0.112 Uiso 1 1 calc R . .
C23 C 0.9478(4) 0.2755(8) 0.8534(4) 0.055(2) Uani 1 1 d . A .
H23A H 0.9949 0.2383 0.8430 0.067 Uiso 1 1 calc R . .
H23B H 0.9181 0.1886 0.8640 0.067 Uiso 1 1 calc R . .
C24 C 0.9209(4) 0.3541(7) 0.7831(4) 0.0553(19) Uani 1 1 d . . .
H24A H 0.8784 0.4084 0.7971 0.066 Uiso 1 1 calc R A .
H24B H 0.9554 0.4288 0.7675 0.066 Uiso 1 1 calc R . .
C25 C 0.9049(5) 0.2581(8) 0.7162(5) 0.070(2) Uani 1 1 d . A .
H25A H 0.8723 0.1791 0.7313 0.084 Uiso 1 1 calc R . .
H25B H 0.9478 0.2101 0.6982 0.084 Uiso 1 1 calc R . .
C26 C 0.8740(4) 0.3485(9) 0.6533(5) 0.074(2) Uani 1 1 d . . .
H26A H 0.9080 0.4205 0.6350 0.111 Uiso 1 1 calc R A .
H26B H 0.8333 0.4013 0.6721 0.111 Uiso 1 1 calc R . .
H26C H 0.8605 0.2827 0.6118 0.111 Uiso 1 1 calc R . .
C27 C 0.9768(4) 0.2632(9) 1.0097(5) 0.073(3) Uani 0.521(15) 1 d PD A 1
H27A H 0.9541 0.1673 0.9985 0.088 Uiso 0.521(15) 1 calc PR A 1
H27B H 1.0270 0.2473 1.0039 0.088 Uiso 0.521(15) 1 calc PR A 1
C28 C 0.9634(16) 0.298(2) 1.0931(7) 0.059(8) Uani 0.521(15) 1 d PD A 1
H28A H 0.9976 0.3737 1.1090 0.071 Uiso 0.521(15) 1 calc PR A 1
H28B H 0.9174 0.3454 1.0966 0.071 Uiso 0.521(15) 1 calc PR A 1
C29 C 0.9656(15) 0.173(2) 1.1498(11) 0.097(9) Uani 0.521(15) 1 d PD A 1
H29A H 0.9253 0.1079 1.1411 0.116 Uiso 0.521(15) 1 calc PR A 1
H29B H 1.0076 0.1134 1.1404 0.116 Uiso 0.521(15) 1 calc PR A 1
C30 C 0.9655(8) 0.2194(17) 1.2286(8) 0.064(5) Uani 0.521(15) 1 d PD A 1
H30A H 0.9224 0.2716 1.2398 0.096 Uiso 0.521(15) 1 calc PR A 1
H30B H 1.0045 0.2859 1.2378 0.096 Uiso 0.521(15) 1 calc PR A 1
H30C H 0.9694 0.1319 1.2612 0.096 Uiso 0.521(15) 1 calc PR A 1
C27B C 0.9768(4) 0.2632(9) 1.0097(5) 0.073(3) Uani 0.479(15) 1 d PD A 2
H27C H 0.9445 0.1783 1.0115 0.088 Uiso 0.479(15) 1 calc PR A 2
H27D H 1.0235 0.2247 0.9985 0.088 Uiso 0.479(15) 1 calc PR A 2
C28B C 0.9769(13) 0.345(2) 1.0859(8) 0.044(6) Uani 0.479(15) 1 d PD A 2
H28C H 1.0027 0.4393 1.0802 0.053 Uiso 0.479(15) 1 calc PR A 2
H28D H 0.9288 0.3707 1.0995 0.053 Uiso 0.479(15) 1 calc PR A 2
C29B C 1.0087(8) 0.2557(17) 1.1499(9) 0.053(5) Uani 0.479(15) 1 d PD A 2
H29C H 1.0576 0.2362 1.1377 0.064 Uiso 0.479(15) 1 calc PR A 2
H29D H 1.0075 0.3163 1.1966 0.064 Uiso 0.479(15) 1 calc PR A 2
C30B C 0.9746(10) 0.1146(18) 1.1649(13) 0.059(6) Uani 0.479(15) 1 d PD A 2
H30D H 0.9757 0.0532 1.1193 0.089 Uiso 0.479(15) 1 calc PR A 2
H30E H 0.9267 0.1327 1.1796 0.089 Uiso 0.479(15) 1 calc PR A 2
H30F H 0.9986 0.0631 1.2059 0.089 Uiso 0.479(15) 1 calc PR A 2

loop_
_atom_site_aniso_label
_atom_site_aniso_U_11
_atom_site_aniso_U_22
_atom_site_aniso_U_33
_atom_site_aniso_U_23
_atom_site_aniso_U_13
_atom_site_aniso_U_12
Pd1 0.01627(11) 0.01686(12) 0.03940(15) 0.0011(2) -0.0011(2) 0.00061(14)
Fe1 0.0175(3) 0.0210(3) 0.0481(5) -0.0015(4) 0.0036(3) 0.0009(3)
P1 0.0231(5) 0.0182(5) 0.0449(7) -0.0009(9) 0.0011(10) -0.0004(4)
P2 0.0187(6) 0.0219(6) 0.0705(14) 0.0011(7) 0.0029(7) 0.0021(5)
C1 0.022(2) 0.0166(18) 0.052(4) 0.003(3) -0.001(3) 0.0051(17)
C2 0.033(3) 0.024(4) 0.051(4) -0.005(3) 0.012(3) 0.003(2)
C3 0.030(3) 0.025(3) 0.075(4) -0.007(4) 0.012(3) 0.001(3)
C4 0.0165(18) 0.031(2) 0.079(6) 0.004(4) -0.002(4) 0.005(3)
C5 0.025(3) 0.025(4) 0.057(4) 0.001(3) 0.000(3) 0.007(2)
C6 0.0181(18) 0.0187(19) 0.052(3) -0.002(3) -0.002(3) 0.0047(16)
C7 0.030(3) 0.027(3) 0.053(4) 0.005(3) -0.003(3) 0.002(3)
C8 0.020(3) 0.023(3) 0.082(5) 0.006(3) 0.004(3) 0.000(2)
C9 0.023(3) 0.025(3) 0.075(5) -0.013(3) 0.006(3) -0.008(2)
C10 0.019(3) 0.028(3) 0.057(4) -0.011(3) 0.009(3) 0.005(2)
C11 0.025(2) 0.025(2) 0.065(5) -0.004(3) -0.004(3) -0.0067(19)
C12 0.033(5) 0.028(5) 0.055(7) -0.007(5) -0.004(5) -0.011(4)
C13 0.022(4) 0.036(5) 0.048(7) -0.001(7) 0.004(6) -0.002(3)
C14 0.016(3) 0.031(5) 0.046(6) 0.013(5) -0.004(4) -0.008(4)
C11B 0.025(2) 0.025(2) 0.065(5) -0.004(3) -0.004(3) -0.0067(19)
C12B 0.022(8) 0.023(8) 0.046(11) 0.003(7) -0.003(7) -0.007(6)
C13B 0.018(7) 0.043(10) 0.043(11) 0.010(9) 0.002(7) -0.005(7)
C14B 0.030(6) 0.033(7) 0.044(14) 0.020(11) -0.006(9) 0.010(7)
C15 0.030(3) 0.028(3) 0.056(4) -0.013(3) 0.001(3) 0.001(3)
C16 0.031(4) 0.065(5) 0.053(4) -0.016(4) -0.008(3) -0.004(4)
C17 0.059(5) 0.066(5) 0.065(5) -0.021(4) 0.004(4) -0.003(4)
C18 0.060(5) 0.133(8) 0.045(5) -0.011(5) 0.003(4) -0.016(5)
C19 0.033(3) 0.022(3) 0.058(4) 0.009(3) -0.004(3) -0.003(3)
C20 0.039(4) 0.076(6) 0.049(4) 0.014(4) 0.006(3) 0.008(4)
C21 0.070(6) 0.076(6) 0.056(4) 0.025(4) -0.021(4) -0.011(5)
C22 0.079(7) 0.095(6) 0.050(4) -0.008(4) -0.022(4) 0.033(5)
C23 0.061(5) 0.031(4) 0.074(5) 0.006(4) 0.024(4) 0.013(4)
C24 0.076(5) 0.035(4) 0.055(4) -0.003(3) 0.027(4) -0.004(4)
C25 0.082(6) 0.044(4) 0.085(6) -0.015(5) 0.022(5) -0.011(4)
C26 0.073(6) 0.065(5) 0.084(6) -0.008(5) 0.004(4) -0.026(5)
C27 0.075(6) 0.058(5) 0.088(7) -0.010(5) -0.035(5) 0.038(4)
C28 0.047(14) 0.052(14) 0.078(15) -0.005(10) -0.018(9) 0.006(12)
C29 0.15(2) 0.051(13) 0.088(16) 0.026(12) -0.074(14) -0.018(15)
C30 0.050(10) 0.065(10) 0.076(12) -0.004(8) -0.017(8) 0.014(8)
C27B 0.075(6) 0.058(5) 0.088(7) -0.010(5) -0.035(5) 0.038(4)
C28B 0.031(11) 0.035(10) 0.068(13) 0.010(8) -0.023(8) 0.008(9)
C29B 0.040(9) 0.055(10) 0.064(11) -0.002(9) 0.002(7) 0.012(8)
C30B 0.048(11) 0.042(10) 0.088(16) 0.021(10) 0.017(10) -0.005(8)

loop_
_atom_type_symbol
_atom_type_description
_atom_type_scat_dispersion_real
_atom_type_scat_dispersion_imag
_atom_type_scat_source
C C 0.0033 0.0016 'International Tables Vol C Tables 4.2.6.8 and 6.1.1.4'
H H 0.0000 0.0000 'International Tables Vol C Tables 4.2.6.8 and 6.1.1.4'
P P 0.1023 0.0942 'International Tables Vol C Tables 4.2.6.8 and 6.1.1.4'
Fe Fe 0.3463 0.8444 'International Tables Vol C Tables 4.2.6.8 and 6.1.1.4'
Pd Pd -0.9988 1.0072 'International Tables Vol C Tables 4.2.6.8 and 6.1.1.4'

loop_
_geom_angle_atom_site_label_1
_geom_angle_atom_site_label_2
_geom_angle_atom_site_label_3
_geom_angle
C1 Pd1 C6 79.69(16)
C1 Pd1 P2 168.54(13)
C6 Pd1 P2 89.14(11)
C1 Pd1 P1 87.36(12)
C6 Pd1 P1 166.96(11)
P2 Pd1 P1 103.86(4)
C1 Pd1 Fe1 39.80(12)
C6 Pd1 Fe1 39.89(11)
P2 Pd1 Fe1 128.97(4)
P1 Pd1 Fe1 127.15(3)
C2 Fe1 C1 42.1(2)
C2 Fe1 C6 105.9(2)
C1 Fe1 C6 84.36(17)
C2 Fe1 C10 143.1(3)
C1 Fe1 C10 105.9(2)
C6 Fe1 C10 41.8(2)
C2 Fe1 C7 99.1(3)
C1 Fe1 C7 106.1(2)
C6 Fe1 C7 41.3(2)
C10 Fe1 C7 68.5(2)
C2 Fe1 C5 68.7(2)
C1 Fe1 C5 41.0(2)
C6 Fe1 C5 105.8(2)
C10 Fe1 C5 99.4(3)
C7 Fe1 C5 142.4(3)
C2 Fe1 C3 40.8(3)
C1 Fe1 C3 70.0(2)
C6 Fe1 C3 146.6(2)
C10 Fe1 C3 165.7(3)
C7 Fe1 C3 125.6(3)
C5 Fe1 C3 68.4(3)
C2 Fe1 C9 165.3(3)
C1 Fe1 C9 147.0(2)
C6 Fe1 C9 70.3(2)
C10 Fe1 C9 41.1(2)
C7 Fe1 C9 68.4(3)
C5 Fe1 C9 126.0(3)
C3 Fe1 C9 140.8(2)
C2 Fe1 C4 68.4(3)
C1 Fe1 C4 70.0(2)
C6 Fe1 C4 147.3(3)
C10 Fe1 C4 125.9(3)
C7 Fe1 C4 165.4(3)
C5 Fe1 C4 41.5(2)
C3 Fe1 C4 39.9(3)
C9 Fe1 C4 122.7(3)
C2 Fe1 C8 125.5(3)
C1 Fe1 C8 147.1(2)
C6 Fe1 C8 69.9(2)
C10 Fe1 C8 68.1(3)
C7 Fe1 C8 41.0(3)
C5 Fe1 C8 165.7(3)
C3 Fe1 C8 123.0(3)
C9 Fe1 C8 39.8(2)
C4 Fe1 C8 140.8(2)
C2 Fe1 Pd1 71.71(19)
C1 Fe1 Pd1 42.12(12)
C6 Fe1 Pd1 42.24(11)
C10 Fe1 Pd1 71.36(18)
C7 Fe1 Pd1 71.60(19)
C5 Fe1 Pd1 70.80(17)
C3 Fe1 Pd1 109.49(18)
C9 Fe1 Pd1 109.73(17)
C4 Fe1 Pd1 109.55(17)
C8 Fe1 Pd1 109.70(17)
C19 P1 C15 102.9(2)
C19 P1 C11 104.6(3)
C15 P1 C11 104.3(3)
C19 P1 Pd1 113.0(3)
C15 P1 Pd1 111.6(3)
C11 P1 Pd1 118.81(15)
C27 P2 C23 101.8(4)
C27 P2 C14 113.9(4)
C23 P2 C14 93.7(4)
C27 P2 C14B 85.9(6)
C23 P2 C14B 121.3(7)
C14 P2 C14B 35.0(7)
C27 P2 Pd1 115.2(3)
C23 P2 Pd1 109.6(3)
C14 P2 Pd1 118.7(3)
C14B P2 Pd1 119.1(5)
C5 C1 C2 105.8(5)
C5 C1 Fe1 70.7(3)
C2 C1 Fe1 68.6(3)
C5 C1 Pd1 122.5(5)
C2 C1 Pd1 122.4(4)
Fe1 C1 Pd1 98.08(17)
C3 C2 C1 109.7(6)
C3 C2 Fe1 71.7(4)
C1 C2 Fe1 69.3(3)
C3 C2 H2 125.2
C1 C2 H2 125.2
Fe1 C2 H2 125.2
C4 C3 C2 108.3(6)
C4 C3 Fe1 70.4(4)
C2 C3 Fe1 67.5(3)
C4 C3 H3 125.8
C2 C3 H3 125.8
Fe1 C3 H3 125.8
C3 C4 C5 107.3(6)
C3 C4 Fe1 69.8(4)
C5 C4 Fe1 68.5(3)
C3 C4 H4 126.4
C5 C4 H4 126.4
Fe1 C4 H4 126.4
C1 C5 C4 109.0(6)
C1 C5 Fe1 68.3(3)
C4 C5 Fe1 70.1(4)
C1 C5 H5 125.5
C4 C5 H5 125.5
Fe1 C5 H5 125.5
C7 C6 C10 105.2(4)
C7 C6 Fe1 69.8(3)
C10 C6 Fe1 69.2(3)
C7 C6 Pd1 123.4(4)
C10 C6 Pd1 121.9(5)
Fe1 C6 Pd1 97.87(16)
C6 C7 C8 109.6(6)
C6 C7 Fe1 68.9(3)
C8 C7 Fe1 71.0(4)
C6 C7 H7 125.2
C8 C7 H7 125.2
Fe1 C7 H7 125.2
C9 C8 C7 107.9(6)
C9 C8 Fe1 69.8(4)
C7 C8 Fe1 68.0(4)
C9 C8 H8 126.0
C7 C8 H8 126.0
Fe1 C8 H8 126.0
C8 C9 C10 107.5(7)
C8 C9 Fe1 70.4(4)
C10 C9 Fe1 67.9(3)
C8 C9 H9 126.3
C10 C9 H9 126.3
Fe1 C9 H9 126.3
C9 C10 C6 109.7(6)
C9 C10 Fe1 71.0(4)
C6 C10 Fe1 69.0(3)
C9 C10 H10 125.1
C6 C10 H10 125.1
Fe1 C10 H10 125.1
C12 C11 P1 110.7(5)
C12 C11 H11A 109.5
P1 C11 H11A 109.5
C12 C11 H11B 109.5
P1 C11 H11B 109.5
H11A C11 H11B 108.1
C13 C12 C11 112.9(9)
C13 C12 H12A 109.0
C11 C12 H12A 109.0
C13 C12 H12B 109.0
C11 C12 H12B 109.0
H12A C12 H12B 107.8
C12 C13 C14 115.9(7)
C12 C13 H13A 108.3
C14 C13 H13A 108.3
C12 C13 H13B 108.3
C14 C13 H13B 108.3
H13A C13 H13B 107.4
C13 C14 P2 116.0(8)
C13 C14 H14A 108.3
P2 C14 H14A 108.3
C13 C14 H14B 108.3
P2 C14 H14B 108.3
H14A C14 H14B 107.4
C13B C12B H12C 108.3
C13B C12B H12D 108.3
H12C C12B H12D 107.4
C14B C13B C12B 115.9(12)
C14B C13B H13C 108.3
C12B C13B H13C 108.3
C14B C13B H13D 108.3
C12B C13B H13D 108.3
H13C C13B H13D 107.4
C13B C14B P2 112.4(14)
C13B C14B H14C 109.1
P2 C14B H14C 109.1
C13B C14B H14D 109.1
P2 C14B H14D 109.1
H14C C14B H14D 107.9
C16 C15 P1 112.1(5)
C16 C15 H15A 109.2
P1 C15 H15A 109.2
C16 C15 H15B 109.2
P1 C15 H15B 109.2
H15A C15 H15B 107.9
C17 C16 C15 114.4(6)
C17 C16 H16A 108.7
C15 C16 H16A 108.7
C17 C16 H16B 108.7
C15 C16 H16B 108.7
H16A C16 H16B 107.6
C16 C17 C18 111.8(6)
C16 C17 H17A 109.3
C18 C17 H17A 109.3
C16 C17 H17B 109.3
C18 C17 H17B 109.3
H17A C17 H17B 107.9
C17 C18 H18A 109.5
C17 C18 H18B 109.5
H18A C18 H18B 109.5
C17 C18 H18C 109.5
H18A C18 H18C 109.5
H18B C18 H18C 109.5
C20 C19 P1 115.4(5)
C20 C19 H19A 108.4
P1 C19 H19A 108.4
C20 C19 H19B 108.4
P1 C19 H19B 108.4
H19A C19 H19B 107.5
C19 C20 C21 114.3(7)
C19 C20 H20A 108.7
C21 C20 H20A 108.7
C19 C20 H20B 108.7
C21 C20 H20B 108.7
H20A C20 H20B 107.6
C22 C21 C20 114.4(6)
C22 C21 H21A 108.7
C20 C21 H21A 108.7
C22 C21 H21B 108.7
C20 C21 H21B 108.7
H21A C21 H21B 107.6
C21 C22 H22A 109.5
C21 C22 H22B 109.5
H22A C22 H22B 109.5
C21 C22 H22C 109.5
H22A C22 H22C 109.5
H22B C22 H22C 109.5
C24 C23 P2 113.6(5)
C24 C23 H23A 108.8
P2 C23 H23A 108.8
C24 C23 H23B 108.8
P2 C23 H23B 108.8
H23A C23 H23B 107.7
C25 C24 C23 116.6(6)
C25 C24 H24A 108.1
C23 C24 H24A 108.1
C25 C24 H24B 108.1
C23 C24 H24B 108.1
H24A C24 H24B 107.3
C24 C25 C26 110.8(6)
C24 C25 H25A 109.5
C26 C25 H25A 109.5
C24 C25 H25B 109.5
C26 C25 H25B 109.5
H25A C25 H25B 108.1
C25 C26 H26A 109.5
C25 C26 H26B 109.5
H26A C26 H26B 109.5
C25 C26 H26C 109.5
H26A C26 H26C 109.5
H26B C26 H26C 109.5
C28 C27 P2 120.0(9)
C28 C27 H27A 107.3
P2 C27 H27A 107.3
C28 C27 H27B 107.3
P2 C27 H27B 107.3
H27A C27 H27B 106.9
C29 C28 C27 118.7(15)
C29 C28 H28A 107.6
C27 C28 H28A 107.6
C29 C28 H28B 107.6
C27 C28 H28B 107.6
H28A C28 H28B 107.1
C30 C29 C28 115.0(15)
C30 C29 H29A 108.5
C28 C29 H29A 108.5
C30 C29 H29B 108.5
C28 C29 H29B 108.5
H29A C29 H29B 107.5
C29B C28B H28C 108.9
C29B C28B H28D 108.9
H28C C28B H28D 107.7
C30B C29B C28B 114.5(16)
C30B C29B H29C 108.6
C28B C29B H29C 108.6
C30B C29B H29D 108.6
C28B C29B H29D 108.6
H29C C29B H29D 107.6
C29B C30B H30D 109.5
C29B C30B H30E 109.5
H30D C30B H30E 109.5
C29B C30B H30F 109.5
H30D C30B H30F 109.5
H30E C30B H30F 109.5

loop_
_geom_bond_atom_site_label_1
_geom_bond_atom_site_label_2
_geom_bond_distance
Pd1 C1 2.107(4)
Pd1 C6 2.111(4)
Pd1 P2 2.2733(13)
Pd1 P1 2.2740(12)
Pd1 Fe1 3.1103(7)
Fe1 C2 2.001(6)
Fe1 C1 2.011(4)
Fe1 C6 2.014(4)
Fe1 C10 2.017(6)
Fe1 C7 2.026(7)
Fe1 C5 2.042(6)
Fe1 C3 2.056(6)
Fe1 C9 2.059(6)
Fe1 C4 2.064(6)
Fe1 C8 2.067(6)
P1 C19 1.818(7)
P1 C15 1.827(7)
P1 C11 1.833(5)
P2 C27 1.819(8)
P2 C23 1.825(8)
P2 C14 1.857(9)
P2 C14B 1.901(15)
C1 C5 1.419(9)
C1 C2 1.441(8)
C2 C3 1.414(9)
C2 H2 1.0000
C3 C4 1.405(11)
C3 H3 1.0000
C4 C5 1.454(8)
C4 H4 1.0000
C5 H5 1.0000
C6 C7 1.426(9)
C6 C10 1.439(9)
C7 C8 1.434(9)
C7 H7 1.0000
C8 C9 1.405(8)
C8 H8 1.0000
C9 C10 1.431(9)
C9 H9 1.0000
C10 H10 1.0000
C11 C12 1.553(11)
C11 H11A 0.9900
C11 H11B 0.9900
C12 C13 1.511(13)
C12 H12A 0.9900
C12 H12B 0.9900
C13 C14 1.542(15)
C13 H13A 0.9900
C13 H13B 0.9900
C14 H14A 0.9900
C14 H14B 0.9900
C12B C13B 1.54(2)
C12B H12C 0.9900
C12B H12D 0.9900
C13B C14B 1.49(3)
C13B H13C 0.9900
C13B H13D 0.9900
C14B H14C 0.9900
C14B H14D 0.9900
C15 C16 1.550(10)
C15 H15A 0.9900
C15 H15B 0.9900
C16 C17 1.493(9)
C16 H16A 0.9900
C16 H16B 0.9900
C17 C18 1.534(10)
C17 H17A 0.9900
C17 H17B 0.9900
C18 H18A 0.9800
C18 H18B 0.9800
C18 H18C 0.9800
C19 C20 1.503(9)
C19 H19A 0.9900
C19 H19B 0.9900
C20 C21 1.538(9)
C20 H20A 0.9900
C20 H20B 0.9900
C21 C22 1.464(11)
C21 H21A 0.9900
C21 H21B 0.9900
C22 H22A 0.9800
C22 H22B 0.9800
C22 H22C 0.9800
C23 C24 1.524(10)
C23 H23A 0.9900
C23 H23B 0.9900
C24 C25 1.499(10)
C24 H24A 0.9900
C24 H24B 0.9900
C25 C26 1.506(11)
C25 H25A 0.9900
C25 H25B 0.9900
C26 H26A 0.9800
C26 H26B 0.9800
C26 H26C 0.9800
C27 C28 1.532(15)
C27 H27A 0.9900
C27 H27B 0.9900
C28 C29 1.512(18)
C28 H28A 0.9900
C28 H28B 0.9900
C29 C30 1.456(19)
C29 H29A 0.9900
C29 H29B 0.9900
C30 H30A 0.9800
C30 H30B 0.9800
C30 H30C 0.9800
C28B C29B 1.523(18)
C28B H28C 0.9900
C28B H28D 0.9900
C29B C30B 1.457(18)
C29B H29C 0.9900
C29B H29D 0.9900
C30B H30D 0.9800
C30B H30E 0.9800
C30B H30F 0.9800

loop_
_geom_torsion_atom_site_label_1
_geom_torsion_atom_site_label_2
_geom_torsion_atom_site_label_3
_geom_torsion_atom_site_label_4
_geom_torsion
C1 Pd1 Fe1 C2 -36.9(4)
C6 Pd1 Fe1 C2 142.4(4)
P2 Pd1 Fe1 C2 146.3(2)
P1 Pd1 Fe1 C2 -35.6(2)
C6 Pd1 Fe1 C1 179.3(5)
P2 Pd1 Fe1 C1 -176.8(3)
P1 Pd1 Fe1 C1 1.3(3)
C1 Pd1 Fe1 C6 -179.3(5)
P2 Pd1 Fe1 C6 3.9(3)
P1 Pd1 Fe1 C6 -178.0(3)
C1 Pd1 Fe1 C10 143.7(4)
C6 Pd1 Fe1 C10 -37.0(4)
P2 Pd1 Fe1 C10 -33.2(2)
P1 Pd1 Fe1 C10 145.0(2)
C1 Pd1 Fe1 C7 -143.5(4)
C6 Pd1 Fe1 C7 35.8(3)
P2 Pd1 Fe1 C7 39.7(2)
P1 Pd1 Fe1 C7 -142.2(2)
C1 Pd1 Fe1 C5 36.2(3)
C6 Pd1 Fe1 C5 -144.5(4)
P2 Pd1 Fe1 C5 -140.6(2)
P1 Pd1 Fe1 C5 37.6(2)
C1 Pd1 Fe1 C3 -21.3(4)
C6 Pd1 Fe1 C3 158.0(4)
P2 Pd1 Fe1 C3 161.9(2)
P1 Pd1 Fe1 C3 -19.9(2)
C1 Pd1 Fe1 C9 158.6(3)
C6 Pd1 Fe1 C9 -22.1(4)
P2 Pd1 Fe1 C9 -18.2(2)
P1 Pd1 Fe1 C9 160.0(2)
C1 Pd1 Fe1 C4 21.2(4)
C6 Pd1 Fe1 C4 -159.5(4)
P2 Pd1 Fe1 C4 -155.7(3)
P1 Pd1 Fe1 C4 22.5(3)
C1 Pd1 Fe1 C8 -159.0(4)
C6 Pd1 Fe1 C8 20.4(4)
P2 Pd1 Fe1 C8 24.2(2)
P1 Pd1 Fe1 C8 -157.6(2)
C1 Pd1 P1 C19 -58.1(3)
C6 Pd1 P1 C19 -64.6(10)
P2 Pd1 P1 C19 119.6(2)
Fe1 Pd1 P1 C19 -58.9(3)
C1 Pd1 P1 C15 57.4(3)
C6 Pd1 P1 C15 50.8(10)
P2 Pd1 P1 C15 -124.9(2)
Fe1 Pd1 P1 C15 56.6(3)
C1 Pd1 P1 C11 178.8(3)
C6 Pd1 P1 C11 172.3(9)
P2 Pd1 P1 C11 -3.5(3)
Fe1 Pd1 P1 C11 178.0(3)
C1 Pd1 P2 C27 -68.2(11)
C6 Pd1 P2 C27 -55.4(4)
P1 Pd1 P2 C27 123.7(3)
Fe1 Pd1 P2 C27 -57.9(3)
C1 Pd1 P2 C23 45.8(10)
C6 Pd1 P2 C23 58.7(3)
P1 Pd1 P2 C23 -122.3(3)
Fe1 Pd1 P2 C23 56.2(3)
C1 Pd1 P2 C14 151.7(11)
C6 Pd1 P2 C14 164.5(4)
P1 Pd1 P2 C14 -16.5(4)
Fe1 Pd1 P2 C14 162.0(4)
C1 Pd1 P2 C14B -168.1(12)
C6 Pd1 P2 C14B -155.3(8)
P1 Pd1 P2 C14B 23.8(8)
Fe1 Pd1 P2 C14B -157.8(8)
C2 Fe1 C1 C5 -116.6(5)
C6 Fe1 C1 C5 122.1(4)
C10 Fe1 C1 C5 85.9(4)
C7 Fe1 C1 C5 157.7(4)
C3 Fe1 C1 C5 -79.7(4)
C9 Fe1 C1 C5 82.7(5)
C4 Fe1 C1 C5 -37.1(4)
C8 Fe1 C1 C5 160.1(5)
Pd1 Fe1 C1 C5 121.7(5)
C6 Fe1 C1 C2 -121.3(4)
C10 Fe1 C1 C2 -157.5(4)
C7 Fe1 C1 C2 -85.8(4)
C5 Fe1 C1 C2 116.6(5)
C3 Fe1 C1 C2 36.9(4)
C9 Fe1 C1 C2 -160.8(5)
C4 Fe1 C1 C2 79.4(4)
C8 Fe1 C1 C2 -83.3(5)
Pd1 Fe1 C1 C2 -121.8(5)
C2 Fe1 C1 Pd1 121.8(5)
C6 Fe1 C1 Pd1 0.5(3)
C10 Fe1 C1 Pd1 -35.7(3)
C7 Fe1 C1 Pd1 36.0(3)
C5 Fe1 C1 Pd1 -121.7(5)
C3 Fe1 C1 Pd1 158.7(4)
C9 Fe1 C1 Pd1 -39.0(6)
C4 Fe1 C1 Pd1 -158.8(4)
C8 Fe1 C1 Pd1 38.4(6)
C6 Pd1 C1 C5 -72.6(5)
P2 Pd1 C1 C5 -59.6(12)
P1 Pd1 C1 C5 108.9(4)
Fe1 Pd1 C1 C5 -72.2(4)
C6 Pd1 C1 C2 69.3(5)
P2 Pd1 C1 C2 82.3(12)
P1 Pd1 C1 C2 -109.2(4)
Fe1 Pd1 C1 C2 69.7(4)
C6 Pd1 C1 Fe1 -0.4(3)
P2 Pd1 C1 Fe1 12.6(12)
P1 Pd1 C1 Fe1 -178.9(2)
C5 C1 C2 C3 0.7(6)
Fe1 C1 C2 C3 -60.6(4)
Pd1 C1 C2 C3 -146.5(4)
C5 C1 C2 Fe1 61.3(3)
Pd1 C1 C2 Fe1 -85.9(3)
C1 Fe1 C2 C3 120.2(5)
C6 Fe1 C2 C3 -177.6(4)
C10 Fe1 C2 C3 158.0(5)
C7 Fe1 C2 C3 -135.8(4)
C5 Fe1 C2 C3 81.2(4)
C9 Fe1 C2 C3 -104.7(10)
C4 Fe1 C2 C3 36.5(4)
C8 Fe1 C2 C3 -101.3(4)
Pd1 Fe1 C2 C3 157.1(4)
C6 Fe1 C2 C1 62.1(4)
C10 Fe1 C2 C1 37.8(6)
C7 Fe1 C2 C1 104.0(4)
C5 Fe1 C2 C1 -39.0(3)
C3 Fe1 C2 C1 -120.2(5)
C9 Fe1 C2 C1 135.1(9)
C4 Fe1 C2 C1 -83.8(4)
C8 Fe1 C2 C1 138.5(3)
Pd1 Fe1 C2 C1 36.9(3)
C1 C2 C3 C4 0.4(8)
Fe1 C2 C3 C4 -58.7(6)
C1 C2 C3 Fe1 59.1(4)
C2 Fe1 C3 C4 120.5(6)
C1 Fe1 C3 C4 82.5(5)
C6 Fe1 C3 C4 124.6(5)
C10 Fe1 C3 C4 6.6(13)
C7 Fe1 C3 C4 178.4(4)
C5 Fe1 C3 C4 38.5(4)
C9 Fe1 C3 C4 -82.4(6)
C8 Fe1 C3 C4 -131.6(4)
Pd1 Fe1 C3 C4 97.5(4)
C1 Fe1 C3 C2 -38.0(4)
C6 Fe1 C3 C2 4.1(7)
C10 Fe1 C3 C2 -114.0(10)
C7 Fe1 C3 C2 57.8(5)
C5 Fe1 C3 C2 -82.0(4)
C9 Fe1 C3 C2 157.1(4)
C4 Fe1 C3 C2 -120.5(6)
C8 Fe1 C3 C2 107.9(4)
Pd1 Fe1 C3 C2 -23.0(4)
C2 C3 C4 C5 -1.4(9)
Fe1 C3 C4 C5 -58.4(5)
C2 C3 C4 Fe1 57.0(5)
C2 Fe1 C4 C3 -37.2(4)
C1 Fe1 C4 C3 -82.4(5)
C6 Fe1 C4 C3 -123.1(5)
C10 Fe1 C4 C3 -178.0(4)
C7 Fe1 C4 C3 -5.3(13)
C5 Fe1 C4 C3 -119.1(6)
C9 Fe1 C4 C3 131.8(4)
C8 Fe1 C4 C3 82.9(6)
Pd1 Fe1 C4 C3 -97.3(4)
C2 Fe1 C4 C5 81.8(4)
C1 Fe1 C4 C5 36.7(4)
C6 Fe1 C4 C5 -4.0(7)
C10 Fe1 C4 C5 -58.9(5)
C7 Fe1 C4 C5 113.7(11)
C3 Fe1 C4 C5 119.1(6)
C9 Fe1 C4 C5 -109.1(4)
C8 Fe1 C4 C5 -158.1(5)
Pd1 Fe1 C4 C5 21.8(4)
C2 C1 C5 C4 -1.6(5)
Fe1 C1 C5 C4 58.3(4)
Pd1 C1 C5 C4 145.7(4)
C2 C1 C5 Fe1 -59.9(3)
Pd1 C1 C5 Fe1 87.3(3)
C3 C4 C5 C1 1.9(8)
Fe1 C4 C5 C1 -57.3(4)
C3 C4 C5 Fe1 59.2(5)
C2 Fe1 C5 C1 40.1(4)
C6 Fe1 C5 C1 -61.1(4)
C10 Fe1 C5 C1 -103.6(4)
C7 Fe1 C5 C1 -36.7(6)
C3 Fe1 C5 C1 84.0(4)
C9 Fe1 C5 C1 -138.1(3)
C4 Fe1 C5 C1 121.1(6)
C8 Fe1 C5 C1 -131.7(9)
Pd1 Fe1 C5 C1 -37.2(3)
C2 Fe1 C5 C4 -81.0(4)
C1 Fe1 C5 C4 -121.1(6)
C6 Fe1 C5 C4 177.8(4)
C10 Fe1 C5 C4 135.3(4)
C7 Fe1 C5 C4 -157.8(5)
C3 Fe1 C5 C4 -37.1(4)
C9 Fe1 C5 C4 100.8(5)
C8 Fe1 C5 C4 107.2(10)
Pd1 Fe1 C5 C4 -158.3(4)
C2 Fe1 C6 C7 85.8(4)
C1 Fe1 C6 C7 122.3(4)
C10 Fe1 C6 C7 -116.1(4)
C5 Fe1 C6 C7 157.6(4)
C3 Fe1 C6 C7 83.0(5)
C9 Fe1 C6 C7 -79.3(4)
C4 Fe1 C6 C7 160.3(5)
C8 Fe1 C6 C7 -36.8(4)
Pd1 Fe1 C6 C7 122.8(5)
C2 Fe1 C6 C10 -158.2(4)
C1 Fe1 C6 C10 -121.6(4)
C7 Fe1 C6 C10 116.1(4)
C5 Fe1 C6 C10 -86.4(4)
C3 Fe1 C6 C10 -161.0(5)
C9 Fe1 C6 C10 36.8(4)
C4 Fe1 C6 C10 -83.6(6)
C8 Fe1 C6 C10 79.2(4)
Pd1 Fe1 C6 C10 -121.2(5)
C2 Fe1 C6 Pd1 -37.0(3)
C1 Fe1 C6 Pd1 -0.5(3)
C10 Fe1 C6 Pd1 121.2(5)
C7 Fe1 C6 Pd1 -122.8(5)
C5 Fe1 C6 Pd1 34.8(3)
C3 Fe1 C6 Pd1 -39.8(6)
C9 Fe1 C6 Pd1 158.0(4)
C4 Fe1 C6 Pd1 37.6(6)
C8 Fe1 C6 Pd1 -159.6(4)
C1 Pd1 C6 C7 -70.5(5)
P2 Pd1 C6 C7 112.1(4)
P1 Pd1 C6 C7 -63.8(11)
Fe1 Pd1 C6 C7 -71.0(4)
C1 Pd1 C6 C10 70.8(5)
P2 Pd1 C6 C10 -106.6(4)
P1 Pd1 C6 C10 77.5(11)
Fe1 Pd1 C6 C10 70.4(4)
C1 Pd1 C6 Fe1 0.4(3)
P2 Pd1 C6 Fe1 -177.0(2)
P1 Pd1 C6 Fe1 7.1(11)
C10 C6 C7 C8 -1.0(5)
Fe1 C6 C7 C8 59.5(4)
Pd1 C6 C7 C8 145.6(4)
C10 C6 C7 Fe1 -60.5(3)
Pd1 C6 C7 Fe1 86.1(3)
C2 Fe1 C7 C6 -103.7(4)
C1 Fe1 C7 C6 -61.1(4)
C10 Fe1 C7 C6 40.1(3)
C5 Fe1 C7 C6 -37.0(6)
C3 Fe1 C7 C6 -137.8(3)
C9 Fe1 C7 C6 84.4(4)
C4 Fe1 C7 C6 -133.6(9)
C8 Fe1 C7 C6 120.9(5)
Pd1 Fe1 C7 C6 -36.6(3)
C2 Fe1 C7 C8 135.4(4)
C1 Fe1 C7 C8 178.0(4)
C6 Fe1 C7 C8 -120.9(5)
C10 Fe1 C7 C8 -80.8(4)
C5 Fe1 C7 C8 -157.9(5)
C3 Fe1 C7 C8 101.3(4)
C9 Fe1 C7 C8 -36.5(4)
C4 Fe1 C7 C8 105.5(10)
Pd1 Fe1 C7 C8 -157.5(4)
C6 C7 C8 C9 0.3(8)
Fe1 C7 C8 C9 58.5(5)
C6 C7 C8 Fe1 -58.2(4)
C2 Fe1 C8 C9 -178.6(4)
C1 Fe1 C8 C9 -123.8(5)
C6 Fe1 C8 C9 -83.1(5)
C10 Fe1 C8 C9 -38.2(4)
C7 Fe1 C8 C9 -120.2(6)
C5 Fe1 C8 C9 -8.1(12)
C3 Fe1 C8 C9 131.6(4)
C4 Fe1 C8 C9 82.3(7)
Pd1 Fe1 C8 C9 -97.5(4)
C2 Fe1 C8 C7 -58.4(5)
C1 Fe1 C8 C7 -3.6(7)
C6 Fe1 C8 C7 37.1(4)
C10 Fe1 C8 C7 82.0(4)
C5 Fe1 C8 C7 112.1(10)
C3 Fe1 C8 C7 -108.2(4)
C9 Fe1 C8 C7 120.2(6)
C4 Fe1 C8 C7 -157.5(5)
Pd1 Fe1 C8 C7 22.7(4)
C7 C8 C9 C10 0.6(9)
Fe1 C8 C9 C10 57.9(5)
C7 C8 C9 Fe1 -57.4(5)
C2 Fe1 C9 C8 4.3(13)
C1 Fe1 C9 C8 124.0(5)
C6 Fe1 C9 C8 81.9(5)
C10 Fe1 C9 C8 119.3(6)
C7 Fe1 C9 C8 37.6(4)
C5 Fe1 C9 C8 177.5(4)
C3 Fe1 C9 C8 -82.8(6)
C4 Fe1 C9 C8 -131.8(5)
Pd1 Fe1 C9 C8 97.4(4)
C2 Fe1 C9 C10 -114.9(10)
C1 Fe1 C9 C10 4.8(7)
C6 Fe1 C9 C10 -37.4(4)
C7 Fe1 C9 C10 -81.7(4)
C5 Fe1 C9 C10 58.3(5)
C3 Fe1 C9 C10 158.0(5)
C4 Fe1 C9 C10 108.9(5)
C8 Fe1 C9 C10 -119.3(6)
Pd1 Fe1 C9 C10 -21.9(4)
C8 C9 C10 C6 -1.2(8)
Fe1 C9 C10 C6 58.3(4)
C8 C9 C10 Fe1 -59.5(5)
C7 C6 C10 C9 1.4(5)
Fe1 C6 C10 C9 -59.5(4)
Pd1 C6 C10 C9 -145.8(4)
C7 C6 C10 Fe1 60.9(3)
Pd1 C6 C10 Fe1 -86.4(3)
C2 Fe1 C10 C9 157.4(4)
C1 Fe1 C10 C9 -177.3(4)
C6 Fe1 C10 C9 120.9(5)
C7 Fe1 C10 C9 81.3(4)
C5 Fe1 C10 C9 -135.8(4)
C3 Fe1 C10 C9 -105.9(11)
C4 Fe1 C10 C9 -100.7(4)
C8 Fe1 C10 C9 37.0(4)
Pd1 Fe1 C10 C9 158.3(4)
C2 Fe1 C10 C6 36.5(6)
C1 Fe1 C10 C6 61.8(4)
C7 Fe1 C10 C6 -39.6(3)
C5 Fe1 C10 C6 103.3(4)
C3 Fe1 C10 C6 133.2(10)
C9 Fe1 C10 C6 -120.9(5)
C4 Fe1 C10 C6 138.4(3)
C8 Fe1 C10 C6 -83.9(4)
Pd1 Fe1 C10 C6 37.4(3)
C19 P1 C11 C12 -172.3(6)
C15 P1 C11 C12 79.9(6)
Pd1 P1 C11 C12 -45.1(6)
P1 C11 C12 C13 112.1(7)
C11 C12 C13 C14 -54.9(12)
C12 C13 C14 P2 -51.4(13)
C27 P2 C14 C13 -65.4(8)
C23 P2 C14 C13 -170.0(7)
C14B P2 C14 C13 -25.5(9)
Pd1 P2 C14 C13 75.2(7)
C12B C13B C14B P2 56(2)
C27 P2 C14B C13B 161.1(13)
C23 P2 C14B C13B 59.8(13)
C14 P2 C14B C13B 17.2(10)
Pd1 P2 C14B C13B -82.2(14)
C19 P1 C15 C16 179.8(6)
C11 P1 C15 C16 -71.2(6)
Pd1 P1 C15 C16 58.3(5)
P1 C15 C16 C17 -168.9(5)
C15 C16 C17 C18 -173.8(7)
C15 P1 C19 C20 -175.6(6)
C11 P1 C19 C20 75.6(6)
Pd1 P1 C19 C20 -55.1(6)
P1 C19 C20 C21 176.9(5)
C19 C20 C21 C22 -66.6(10)
C27 P2 C23 C24 175.2(6)
C14 P2 C23 C24 -69.5(6)
C14B P2 C23 C24 -92.4(8)
Pd1 P2 C23 C24 52.8(6)
P2 C23 C24 C25 -169.0(6)
C23 C24 C25 C26 175.8(6)
C23 P2 C27 C28 -159.9(14)
C14 P2 C27 C28 100.7(15)
C14B P2 C27 C28 79.0(15)
Pd1 P2 C27 C28 -41.4(15)
P2 C27 C28 C29 161.8(19)
C27 C28 C29 C30 169(2)
